data_4518622
loop_
_publ_author_name
'Huang, Jingjun'
'Isaac, Matthew'
'Watt, Ryan'
'Becica, Joseph'
'Dennis, Emma'
'Saidaminov, Makhsud I.'
'Sabbers, William A.'
'Leitch, David C.'

_publ_section_title
;
 DMPDAB--Pd--MAH: A Versatile Pd(0) Source for Precatalyst Formation,
 Reaction Screening, and Preparative-Scale Synthesis
;
_journal_name_full 'ACS Catalysis'
_journal_page_first 5636
_journal_page_last 5646
_journal_paper_doi 10.1021/acscatal.1c00288
_journal_year 2021
_chemical_formula_moiety 'C22 H22 N2 O3 Pd'
_chemical_formula_sum 'C22 H22 N2 O3 Pd'
_chemical_formula_weight 468.81
_space_group_crystal_system triclinic
_space_group_IT_number 2
_space_group_name_Hall '-P 1'
_space_group_name_H-M_alt 'P -1'
_atom_sites_solution_hydrogens geom
_audit_creation_date 2020-08-16
_audit_creation_method
;
Olex2 1.2
(compiled 2018.05.29 svn.r3508 for OlexSys, GUI svn.r5506)
;
_cell_angle_alpha 70.989(2)
_cell_angle_beta 70.567(2)
_cell_angle_gamma 71.163(2)
_cell_formula_units_Z 2
_cell_length_a 9.1137(9)
_cell_length_b 10.2220(10)
_cell_length_c 12.2985(12)
_cell_measurement_reflns_used 9933
_cell_measurement_temperature 100(2)
_cell_measurement_theta_max 28.07
_cell_measurement_theta_min 2.44
_cell_volume 991.53(17)
_computing_cell_refinement 'SAINT v8.34A (Bruker, 2013)'
_computing_data_reduction 'SAINT v8.34A (Bruker, 2013)'
_computing_molecular_graphics 'Olex2 (Dolomanov et al., 2009)'
_computing_publication_material 'Olex2 (Dolomanov et al., 2009)'
_computing_structure_refinement 'XL (Sheldrick, 2008)'
_diffrn_ambient_temperature 99.96
_diffrn_measured_fraction_theta_full 0.990
_diffrn_measured_fraction_theta_max 0.984
_diffrn_measurement_device_type 'Bruker APEX-II CCD'
_diffrn_measurement_method '\f and \w scans'
_diffrn_radiation_type MoK\a
_diffrn_radiation_wavelength 0.71073
_diffrn_reflns_av_R_equivalents 0.0136
_diffrn_reflns_av_unetI/netI 0.0130
_diffrn_reflns_Laue_measured_fraction_full 0.990
_diffrn_reflns_Laue_measured_fraction_max 0.984
_diffrn_reflns_limit_h_max 12
_diffrn_reflns_limit_h_min -12
_diffrn_reflns_limit_k_max 13
_diffrn_reflns_limit_k_min -13
_diffrn_reflns_limit_l_max 16
_diffrn_reflns_limit_l_min -16
_diffrn_reflns_number 16832
_diffrn_reflns_point_group_measured_fraction_full 0.990
_diffrn_reflns_point_group_measured_fraction_max 0.984
_diffrn_reflns_theta_full 25.242
_diffrn_reflns_theta_max 28.074
_diffrn_reflns_theta_min 1.811
_diffrn_standards_number 0
_exptl_absorpt_coefficient_mu 0.961
_exptl_absorpt_correction_T_max 0.7456
_exptl_absorpt_correction_T_min 0.6971
_exptl_absorpt_correction_type multi-scan
_exptl_absorpt_process_details
'SADABS-2014/5 (Bruker,2014/5) was used for absorption correction. wR2(int) was 0.0483 before and 0.0227 after correction. The Ratio of minimum to maximum transmission is 0.9350. The \l/2 correction factor is 0.00150.'
_exptl_crystal_colour violet
_exptl_crystal_colour_primary violet
_exptl_crystal_density_diffrn 1.570
_exptl_crystal_description block
_exptl_crystal_F_000 476
_exptl_crystal_size_max 0.75
_exptl_crystal_size_mid 0.75
_exptl_crystal_size_min 0.1
_refine_diff_density_max 0.480
_refine_diff_density_min -0.364
_refine_diff_density_rms 0.056
_refine_ls_extinction_method none
_refine_ls_goodness_of_fit_ref 1.063
_refine_ls_hydrogen_treatment constr
_refine_ls_matrix_type full
_refine_ls_number_parameters 257
_refine_ls_number_reflns 4746
_refine_ls_number_restraints 0
_refine_ls_restrained_S_all 1.063
_refine_ls_R_factor_all 0.0171
_refine_ls_R_factor_gt 0.0162
_refine_ls_shift/su_max 0.003
_refine_ls_shift/su_mean 0.000
_refine_ls_structure_factor_coef Fsqd
_refine_ls_weighting_details 'w=1/[\s^2^(Fo^2^)+(0.0199P)^2^+0.6548P] where P=(Fo^2^+2Fc^2^)/3'
_refine_ls_weighting_scheme calc
_refine_ls_wR_factor_gt 0.0422
_refine_ls_wR_factor_ref 0.0427
_reflns_Friedel_coverage 0.000
_reflns_number_gt 4591
_reflns_number_total 4746
_reflns_threshold_expression 'I > 2\s(I)'
_cod_data_source_file cs1c00288_si_002.cif
_cod_data_source_block 1
_cod_database_code 4518622
_shelx_shelxl_version_number 2014/7
_shelx_space_group_comment
;
The symmetry employed for this shelxl refinement is uniquely defined
by the following loop, which should always be used as a source of
symmetry information in preference to the above space-group names.
They are only intended as comments.
;
_shelx_estimated_absorpt_t_max 0.910
_shelx_estimated_absorpt_t_min 0.533
_olex2_refinement_description
;
1. Fixed Uiso
 At 1.2 times of:
  All C(H) groups
 At 1.5 times of:
  All C(H,H,H) groups
2.a Ternary CH refined with riding coordinates:
 C20(H20), C19(H19)
2.b Aromatic/amide H refined with riding coordinates:
 C2(H2), C1(H1), C5(H5), C6(H6), C15(H15), C7(H7), C17(H17), C16(H16)
2.c Idealised Me refined as rotating group:
 C9(H9A,H9B,H9C), C18(H18A,H18B,H18C), C10(H10A,H10B,H10C), C11(H11A,H11B,H11C)
;
_olex2_submission_special_instructions 'No special instructions were received'

loop_
_space_group_symop_operation_xyz
'x, y, z'
'-x, -y, -z'

loop_
_atom_site_label
_atom_site_type_symbol
_atom_site_fract_x
_atom_site_fract_y
_atom_site_fract_z
_atom_site_U_iso_or_equiv
_atom_site_adp_type
_atom_site_occupancy
_atom_site_site_symmetry_order
_atom_site_calc_flag
_atom_site_refinement_flags_posn
_atom_site_refinement_flags_adp
_atom_site_refinement_flags_occupancy
_atom_site_disorder_assembly
_atom_site_disorder_group
Pd1 Pd 0.57171(2) 0.63312(2) 0.80380(2) 0.01041(3) Uani 1 1 d . . . . .
O2 O 0.22237(12) 0.71939(11) 0.76499(9) 0.0188(2) Uani 1 1 d . . . . .
O3 O 0.19192(14) 0.91099(12) 0.83017(12) 0.0292(3) Uani 1 1 d . . . . .
O1 O 0.26509(13) 0.49364(12) 0.75502(10) 0.0230(2) Uani 1 1 d . . . . .
N2 N 0.79625(13) 0.52927(12) 0.70243(10) 0.0123(2) Uani 1 1 d . . . . .
N1 N 0.72594(13) 0.76904(12) 0.76837(10) 0.0124(2) Uani 1 1 d . . . . .
C22 C 0.24889(16) 0.78613(15) 0.83816(13) 0.0185(3) Uani 1 1 d . . . . .
C20 C 0.37336(16) 0.54490(14) 0.88875(12) 0.0138(2) Uani 1 1 d . . . . .
H20 H 0.3801 0.4543 0.9526 0.017 Uiso 1 1 calc R . . . .
C2 C 0.91206(16) 0.58387(15) 0.68630(13) 0.0167(3) Uani 1 1 d . . . . .
H2 H 1.0193 0.5407 0.6509 0.020 Uiso 1 1 calc R . . . .
C1 C 0.87354(16) 0.71586(15) 0.72443(12) 0.0158(3) Uani 1 1 d . . . . .
H1 H 0.9550 0.7598 0.7167 0.019 Uiso 1 1 calc R . . . .
C4 C 0.92954(16) 0.27848(15) 0.69889(12) 0.0154(3) Uani 1 1 d . . . . .
C5 C 0.95339(17) 0.16473(15) 0.65060(13) 0.0183(3) Uani 1 1 d . . . . .
H5 H 1.0221 0.0756 0.6771 0.022 Uiso 1 1 calc R . . . .
C6 C 0.87829(17) 0.18017(15) 0.56472(13) 0.0186(3) Uani 1 1 d . . . . .
H6 H 0.8953 0.1016 0.5332 0.022 Uiso 1 1 calc R . . . .
C9 C 0.65223(18) 0.57039(15) 0.52076(13) 0.0190(3) Uani 1 1 d . . . . .
H9A H 0.5625 0.6006 0.5854 0.028 Uiso 1 1 calc GR . . . .
H9B H 0.6107 0.5643 0.4591 0.028 Uiso 1 1 calc GR . . . .
H9C H 0.7185 0.6399 0.4866 0.028 Uiso 1 1 calc GR . . . .
C8 C 0.75217(16) 0.42647(14) 0.56874(12) 0.0143(2) Uani 1 1 d . . . . .
C14 C 0.58008(17) 1.01633(15) 0.74295(13) 0.0170(3) Uani 1 1 d . . . . .
C19 C 0.34648(16) 0.67868(14) 0.91476(12) 0.0152(2) Uani 1 1 d . . . . .
H19 H 0.3317 0.6844 0.9975 0.018 Uiso 1 1 calc R . . . .
C12 C 0.73203(16) 0.90825(15) 0.89550(12) 0.0162(3) Uani 1 1 d . . . . .
C18 C 0.5317(2) 1.00583(16) 0.64094(14) 0.0237(3) Uani 1 1 d . . . . .
H18A H 0.4469 1.0899 0.6201 0.036 Uiso 1 1 calc GR . . . .
H18B H 0.4920 0.9197 0.6642 0.036 Uiso 1 1 calc GR . . . .
H18C H 0.6247 1.0010 0.5721 0.036 Uiso 1 1 calc GR . . . .
C15 C 0.53343(18) 1.14430(15) 0.77658(14) 0.0218(3) Uani 1 1 d . . . . .
H15 H 0.4653 1.2248 0.7377 0.026 Uiso 1 1 calc R . . . .
C3 C 0.82886(15) 0.40800(14) 0.65623(12) 0.0128(2) Uani 1 1 d . . . . .
C7 C 0.77807(17) 0.30995(15) 0.52417(12) 0.0172(3) Uani 1 1 d . . . . .
H7 H 0.7268 0.3191 0.4654 0.021 Uiso 1 1 calc R . . . .
C17 C 0.68277(18) 1.03897(16) 0.92539(13) 0.0213(3) Uani 1 1 d . . . . .
H17 H 0.7164 1.0483 0.9872 0.026 Uiso 1 1 calc R . . . .
C13 C 0.68069(16) 0.90050(14) 0.80288(12) 0.0136(2) Uani 1 1 d . . . . .
C21 C 0.28776(16) 0.57147(15) 0.79906(12) 0.0154(3) Uani 1 1 d . . . . .
C10 C 1.00682(18) 0.25762(16) 0.79630(14) 0.0210(3) Uani 1 1 d . . . . .
H10A H 1.0337 0.1560 0.8356 0.032 Uiso 1 1 calc GR . . . .
H10B H 0.9322 0.3106 0.8546 0.032 Uiso 1 1 calc GR . . . .
H10C H 1.1047 0.2927 0.7620 0.032 Uiso 1 1 calc GR . . . .
C11 C 0.82950(18) 0.78168(16) 0.96685(13) 0.0202(3) Uani 1 1 d . . . . .
H11A H 0.9423 0.7859 0.9386 0.030 Uiso 1 1 calc GR . . . .
H11B H 0.8196 0.6936 0.9573 0.030 Uiso 1 1 calc GR . . . .
H11C H 0.7900 0.7832 1.0510 0.030 Uiso 1 1 calc GR . . . .
C16 C 0.58572(19) 1.15501(16) 0.86629(15) 0.0243(3) Uani 1 1 d . . . . .
H16 H 0.5544 1.2434 0.8874 0.029 Uiso 1 1 calc R . . . .

loop_
_atom_site_aniso_label
_atom_site_aniso_U_11
_atom_site_aniso_U_22
_atom_site_aniso_U_33
_atom_site_aniso_U_23
_atom_site_aniso_U_13
_atom_site_aniso_U_12
Pd1 0.00934(5) 0.00960(5) 0.01325(5) -0.00394(4) -0.00331(3) -0.00193(3)
O2 0.0167(5) 0.0176(5) 0.0231(5) -0.0030(4) -0.0101(4) -0.0022(4)
O3 0.0222(6) 0.0155(5) 0.0474(7) -0.0100(5) -0.0113(5) 0.0034(4)
O1 0.0270(6) 0.0259(5) 0.0239(5) -0.0084(4) -0.0081(4) -0.0127(5)
N2 0.0130(5) 0.0111(5) 0.0128(5) -0.0037(4) -0.0039(4) -0.0013(4)
N1 0.0148(5) 0.0109(5) 0.0132(5) -0.0031(4) -0.0046(4) -0.0041(4)
C22 0.0118(6) 0.0181(6) 0.0251(7) -0.0070(6) -0.0030(5) -0.0029(5)
C20 0.0131(6) 0.0142(6) 0.0145(6) -0.0031(5) -0.0033(5) -0.0046(5)
C2 0.0133(6) 0.0161(6) 0.0206(6) -0.0073(5) -0.0015(5) -0.0036(5)
C1 0.0144(6) 0.0167(6) 0.0192(6) -0.0062(5) -0.0034(5) -0.0065(5)
C4 0.0138(6) 0.0149(6) 0.0168(6) -0.0045(5) -0.0036(5) -0.0021(5)
C5 0.0177(7) 0.0122(6) 0.0228(7) -0.0051(5) -0.0039(5) -0.0010(5)
C6 0.0207(7) 0.0149(6) 0.0208(7) -0.0086(5) -0.0012(5) -0.0049(5)
C9 0.0231(7) 0.0157(6) 0.0188(7) -0.0040(5) -0.0098(6) -0.0011(5)
C8 0.0146(6) 0.0143(6) 0.0133(6) -0.0029(5) -0.0023(5) -0.0042(5)
C14 0.0173(6) 0.0142(6) 0.0186(6) -0.0027(5) -0.0033(5) -0.0052(5)
C19 0.0122(6) 0.0165(6) 0.0177(6) -0.0070(5) -0.0022(5) -0.0033(5)
C12 0.0160(6) 0.0194(6) 0.0155(6) -0.0059(5) -0.0007(5) -0.0088(5)
C18 0.0280(8) 0.0196(7) 0.0248(7) -0.0007(6) -0.0140(6) -0.0045(6)
C15 0.0209(7) 0.0130(6) 0.0265(7) -0.0032(6) -0.0020(6) -0.0031(5)
C3 0.0123(6) 0.0120(6) 0.0137(6) -0.0042(5) -0.0010(5) -0.0037(5)
C7 0.0194(7) 0.0186(6) 0.0158(6) -0.0056(5) -0.0040(5) -0.0065(5)
C17 0.0233(7) 0.0240(7) 0.0208(7) -0.0116(6) 0.0007(6) -0.0115(6)
C13 0.0139(6) 0.0120(6) 0.0159(6) -0.0048(5) -0.0010(5) -0.0058(5)
C21 0.0127(6) 0.0168(6) 0.0160(6) -0.0028(5) -0.0022(5) -0.0054(5)
C10 0.0219(7) 0.0181(7) 0.0245(7) -0.0060(6) -0.0125(6) 0.0010(5)
C11 0.0201(7) 0.0255(7) 0.0181(7) -0.0061(6) -0.0064(5) -0.0073(6)
C16 0.0263(8) 0.0171(7) 0.0293(8) -0.0129(6) 0.0031(6) -0.0080(6)

loop_
_atom_type_symbol
_atom_type_description
_atom_type_scat_dispersion_real
_atom_type_scat_dispersion_imag
_atom_type_scat_source
C C 0.0033 0.0016 'International Tables Vol C Tables 4.2.6.8 and 6.1.1.4'
H H 0.0000 0.0000 'International Tables Vol C Tables 4.2.6.8 and 6.1.1.4'
N N 0.0061 0.0033 'International Tables Vol C Tables 4.2.6.8 and 6.1.1.4'
O O 0.0106 0.0060 'International Tables Vol C Tables 4.2.6.8 and 6.1.1.4'
Pd Pd -0.9988 1.0072 'International Tables Vol C Tables 4.2.6.8 and 6.1.1.4'

loop_
_geom_angle_atom_site_label_1
_geom_angle_atom_site_label_2
_geom_angle_atom_site_label_3
_geom_angle
_geom_angle_site_symmetry_1
_geom_angle_site_symmetry_3
_geom_angle_publ_flag
N1 Pd1 N2 76.30(4) . . ?
C20 Pd1 N2 124.67(5) . . ?
C20 Pd1 N1 157.61(5) . . ?
C19 Pd1 N2 164.64(5) . . ?
C19 Pd1 N1 117.93(5) . . ?
C19 Pd1 C20 40.42(5) . . ?
C22 O2 C21 108.65(11) . . ?
C2 N2 Pd1 113.36(9) . . ?
C2 N2 C3 118.58(11) . . ?
C3 N2 Pd1 128.03(8) . . ?
C1 N1 Pd1 114.08(9) . . ?
C1 N1 C13 119.67(11) . . ?
C13 N1 Pd1 125.75(9) . . ?
O2 C22 C19 108.48(11) . . ?
O3 C22 O2 119.52(14) . . ?
O3 C22 C19 131.99(15) . . ?
C19 C20 Pd1 68.61(7) . . ?
C19 C20 C21 107.01(11) . . ?
C21 C20 Pd1 106.96(9) . . ?
N2 C2 C1 117.65(12) . . ?
N1 C1 C2 117.22(12) . . ?
C5 C4 C3 117.57(13) . . ?
C5 C4 C10 120.03(12) . . ?
C3 C4 C10 122.37(12) . . ?
C6 C5 C4 120.87(13) . . ?
C5 C6 C7 120.45(13) . . ?
C3 C8 C9 120.55(12) . . ?
C7 C8 C9 121.54(12) . . ?
C7 C8 C3 117.84(12) . . ?
C15 C14 C18 120.86(13) . . ?
C15 C14 C13 117.70(13) . . ?
C13 C14 C18 121.34(13) . . ?
C22 C19 Pd1 104.94(9) . . ?
C20 C19 Pd1 70.96(8) . . ?
C20 C19 C22 107.11(12) . . ?
C17 C12 C13 117.36(13) . . ?
C17 C12 C11 119.35(13) . . ?
C13 C12 C11 123.22(13) . . ?
C16 C15 C14 120.45(14) . . ?
C4 C3 N2 121.02(12) . . ?
C4 C3 C8 122.60(12) . . ?
C8 C3 N2 116.37(11) . . ?
C6 C7 C8 120.67(13) . . ?
C16 C17 C12 120.85(14) . . ?
C14 C13 N1 117.05(12) . . ?
C12 C13 N1 120.19(12) . . ?
C12 C13 C14 122.73(12) . . ?
O2 C21 C20 108.41(11) . . ?
O1 C21 O2 119.20(13) . . ?
O1 C21 C20 132.38(13) . . ?
C17 C16 C15 120.89(13) . . ?

loop_
_geom_bond_atom_site_label_1
_geom_bond_atom_site_label_2
_geom_bond_distance
_geom_bond_site_symmetry_2
_geom_bond_publ_flag
Pd1 N2 2.1520(11) . ?
Pd1 N1 2.1342(11) . ?
Pd1 C20 2.0868(13) . ?
Pd1 C19 2.0556(14) . ?
O2 C22 1.4089(18) . ?
O2 C21 1.4101(17) . ?
O3 C22 1.1968(18) . ?
O1 C21 1.1959(17) . ?
N2 C2 1.2782(18) . ?
N2 C3 1.4341(16) . ?
N1 C1 1.2777(18) . ?
N1 C13 1.4329(16) . ?
C22 C19 1.4620(19) . ?
C20 C19 1.4315(18) . ?
C20 C21 1.4628(18) . ?
C2 C1 1.4697(19) . ?
C4 C5 1.3974(19) . ?
C4 C3 1.3976(18) . ?
C4 C10 1.5082(19) . ?
C5 C6 1.383(2) . ?
C6 C7 1.390(2) . ?
C9 C8 1.5063(18) . ?
C8 C3 1.4016(18) . ?
C8 C7 1.3902(19) . ?
C14 C18 1.506(2) . ?
C14 C15 1.393(2) . ?
C14 C13 1.4021(19) . ?
C12 C17 1.395(2) . ?
C12 C13 1.4001(19) . ?
C12 C11 1.507(2) . ?
C15 C16 1.385(2) . ?
C17 C16 1.381(2) . ?
